data_2017427
loop_
_publ_author_name
'Grigoriev, Mikhail S.'
'Krot, Nikolai N.'

_publ_section_title
;
 Novel heptavalent actinide compounds: tetrasodium
 dihydroxidotetraoxidoneptunate(VII) hydroxide dihydrate and its
 plutonium analogue
;
_journal_coeditor_code FA3208
_journal_issue 12
_journal_name_full 'Acta Crystallographica Section C'
_journal_page_first i91
_journal_page_last i93
_journal_paper_doi 10.1107/S0108270109044394
_journal_volume 65
_journal_year 2009
_chemical_formula_iupac 'Na4 [Pu O4 (O H)2] (O H), 2H2 O'
_chemical_formula_moiety '4(Na +), H2 Pu O6 3-, 2(H2 O), H O -'
_chemical_formula_sum 'H7 Na4 O9 Pu'
_chemical_formula_weight 482.02
_chemical_name_systematic
;
Tetrasodium dihydroxidotetraoxidoplutonate(VII) hydroxide dihydrate
;
_space_group_IT_number 2
_symmetry_cell_setting triclinic
_symmetry_space_group_name_Hall '-P 1'
_symmetry_space_group_name_H-M 'P -1'
_atom_sites_solution_hydrogens difmap
_atom_sites_solution_primary direct
_atom_sites_solution_secondary difmap
_audit_creation_method SHELXL-97
_cell_angle_alpha 105.007(2)
_cell_angle_beta 101.224(2)
_cell_angle_gamma 105.760(2)
_cell_formula_units_Z 2
_cell_length_a 5.9177(2)
_cell_length_b 8.0736(2)
_cell_length_c 10.8696(3)
_cell_measurement_reflns_used 7446
_cell_measurement_temperature 100(2)
_cell_measurement_theta_max 40.00
_cell_measurement_theta_min 2.02
_cell_volume 462.72(3)
_computing_cell_refinement 'SAINT-Plus (Bruker, 1998)'
_computing_data_collection 'APEX2 (Bruker, 2006)'
_computing_data_reduction 'SAINT-Plus (Bruker, 1998)'
_computing_molecular_graphics 'SHELXTL97 (Sheldrick, 2008)'
_computing_publication_material 'SHELXTL97 (Sheldrick, 2008)'
_computing_structure_refinement 'SHELXL97 (Sheldrick, 2008)'
_computing_structure_solution 'SHELXS97 (Sheldrick, 2008)'
_diffrn_ambient_temperature 100(2)
_diffrn_measured_fraction_theta_full 0.998
_diffrn_measured_fraction_theta_max 0.998
_diffrn_measurement_device_type 'Bruker Kappa APEXII area-detector diffractometer'
_diffrn_measurement_method '\w- and \f-scans'
_diffrn_radiation_monochromator graphite
_diffrn_radiation_source 'fine-focus sealed tube'
_diffrn_radiation_type MoK\a
_diffrn_radiation_wavelength 0.71073
_diffrn_reflns_av_R_equivalents 0.0490
_diffrn_reflns_av_sigmaI/netI 0.0763
_diffrn_reflns_limit_h_max 10
_diffrn_reflns_limit_h_min -10
_diffrn_reflns_limit_k_max 14
_diffrn_reflns_limit_k_min -14
_diffrn_reflns_limit_l_max 19
_diffrn_reflns_limit_l_min 0
_diffrn_reflns_number 31123
_diffrn_reflns_theta_full 40.00
_diffrn_reflns_theta_max 40.00
_diffrn_reflns_theta_min 2.02
_diffrn_standards_number 0
_exptl_absorpt_coefficient_mu 7.793
_exptl_absorpt_correction_T_max 0.758
_exptl_absorpt_correction_T_min 0.515
_exptl_absorpt_correction_type multi-scan
_exptl_absorpt_process_details '(TWINABS; Sheldrick, 2002)'
_exptl_crystal_colour black
_exptl_crystal_density_diffrn 3.461
_exptl_crystal_density_method 'not measured'
_exptl_crystal_description fragment
_exptl_crystal_F_000 434
_exptl_crystal_size_max 0.16
_exptl_crystal_size_mid 0.06
_exptl_crystal_size_min 0.04
_refine_diff_density_max 2.543
_refine_diff_density_min -1.986
_refine_ls_extinction_method none
_refine_ls_goodness_of_fit_ref 0.855
_refine_ls_hydrogen_treatment refall
_refine_ls_matrix_type full
_refine_ls_number_parameters 149
_refine_ls_number_reflns 5736
_refine_ls_number_restraints 9
_refine_ls_restrained_S_all 0.856
_refine_ls_R_factor_all 0.0418
_refine_ls_R_factor_gt 0.0281
_refine_ls_shift/su_max 0.001
_refine_ls_shift/su_mean 0.000
_refine_ls_structure_factor_coef Fsqd
_refine_ls_weighting_details 'calc w=1/[\s^2^(Fo^2^)+(0.0086P)^2^] where P=(Fo^2^+2Fc^2^)/3'
_refine_ls_weighting_scheme calc
_refine_ls_wR_factor_gt 0.0368
_refine_ls_wR_factor_ref 0.0386
_reflns_number_gt 4796
_reflns_number_total 5736
_reflns_threshold_expression I>2\s(I)
_cod_data_source_file fa3208.cif
_cod_data_source_block II
_cod_original_cell_volume 462.72(2)
_cod_database_code 2017427
_cod_database_fobs_code 2017427

loop_
_symmetry_equiv_pos_as_xyz
'x, y, z'
'-x, -y, -z'

loop_
_atom_site_type_symbol
_atom_site_label
_atom_site_fract_x
_atom_site_fract_y
_atom_site_fract_z
_atom_site_U_iso_or_equiv
_atom_site_adp_type
_atom_site_calc_flag
_atom_site_refinement_flags
_atom_site_occupancy
_atom_site_disorder_assembly
_atom_site_disorder_group
Pu Pu1 0.636080(17) 0.414739(13) 0.247926(10) 0.00471(2) Uani d . 1 . .
Na Na1 0.21183(19) 0.46774(15) 0.41582(10) 0.0100(2) Uani d . 1 . .
Na Na2 1.05366(18) 0.34046(15) 0.07393(11) 0.0099(2) Uani d . 1 . .
Na Na3 0.52187(18) 0.71929(14) 0.09431(10) 0.0100(2) Uani d . 1 . .
Na Na4 0.61628(18) 0.85254(14) 0.42687(10) 0.0119(2) Uani d . 1 . .
O O1 0.8529(3) 0.2821(2) 0.24009(18) 0.0091(3) Uani d . 1 . .
O O2 0.3938(3) 0.2289(2) 0.10200(18) 0.0092(3) Uani d . 1 . .
O O3 0.4207(3) 0.5534(2) 0.25272(18) 0.0086(3) Uani d . 1 . .
O O4 0.8756(3) 0.6042(2) 0.39297(19) 0.0093(4) Uani d . 1 . .
O O5 0.4857(3) 0.3035(3) 0.40065(19) 0.0093(4) Uani d D 1 . .
H H5 0.449(5) 0.200(2) 0.386(3) 0.011 Uiso d D 1 . .
O O6 0.7897(3) 0.5351(3) 0.0951(2) 0.0080(4) Uani d D 1 . .
H H6 0.891(4) 0.620(3) 0.145(3) 0.010 Uiso d D 1 . .
O O7 0.2480(3) -0.0810(2) 0.36329(18) 0.0105(3) Uani d D 1 . .
H H7 0.174(5) -0.162(3) 0.376(3) 0.013 Uiso d D 1 . .
O O8 0.2410(4) -0.1325(3) 0.1161(2) 0.0124(4) Uani d D 1 . .
H H8A 0.229(5) -0.122(4) 0.193(2) 0.019 Uiso d D 1 . .
H H8B 0.290(5) -0.035(3) 0.109(3) 0.019 Uiso d D 1 . .
O O9 0.8122(3) 0.9519(2) 0.28120(18) 0.0121(3) Uani d D 1 . .
H H9A 0.832(5) 1.056(3) 0.275(3) 0.018 Uiso d D 1 . .
H H9B 0.962(3) 0.956(4) 0.308(3) 0.018 Uiso d D 1 . .

loop_
_atom_site_aniso_label
_atom_site_aniso_U_11
_atom_site_aniso_U_22
_atom_site_aniso_U_33
_atom_site_aniso_U_12
_atom_site_aniso_U_13
_atom_site_aniso_U_23
Pu1 0.00480(3) 0.00532(3) 0.00417(3) 0.00187(2) 0.00115(3) 0.00178(3)
Na1 0.0083(5) 0.0139(5) 0.0069(5) 0.0031(4) 0.0015(4) 0.0032(4)
Na2 0.0081(5) 0.0133(5) 0.0083(5) 0.0046(4) 0.0022(4) 0.0029(4)
Na3 0.0120(5) 0.0111(5) 0.0079(5) 0.0058(4) 0.0027(4) 0.0030(4)
Na4 0.0138(5) 0.0104(5) 0.0104(5) 0.0033(4) 0.0040(4) 0.0022(4)
O1 0.0090(8) 0.0095(8) 0.0098(9) 0.0042(6) 0.0024(7) 0.0041(7)
O2 0.0094(8) 0.0098(9) 0.0083(9) 0.0036(7) 0.0015(7) 0.0030(7)
O3 0.0102(8) 0.0086(8) 0.0085(8) 0.0042(6) 0.0039(7) 0.0033(7)
O4 0.0085(8) 0.0095(9) 0.0079(9) 0.0008(7) 0.0018(7) 0.0026(7)
O5 0.0118(9) 0.0063(9) 0.0086(9) 0.0023(7) 0.0029(8) 0.0017(8)
O6 0.0077(8) 0.0080(9) 0.0069(9) 0.0015(7) 0.0010(7) 0.0024(7)
O7 0.0105(8) 0.0093(8) 0.0111(8) 0.0018(7) 0.0024(7) 0.0046(7)
O8 0.0143(9) 0.0103(9) 0.0115(9) 0.0039(8) 0.0025(8) 0.0030(8)
O9 0.0109(8) 0.0100(8) 0.0165(10) 0.0046(7) 0.0034(7) 0.0057(7)

loop_
_atom_type_symbol
_atom_type_description
_atom_type_scat_dispersion_real
_atom_type_scat_dispersion_imag
_atom_type_scat_source
O O 0.0106 0.0060 'International Tables Vol C Tables 4.2.6.8 and 6.1.1.4'
H H 0.0000 0.0000 'International Tables Vol C Tables 4.2.6.8 and 6.1.1.4'
Na Na 0.0362 0.0249 'International Tables Vol C Tables 4.2.6.8 and 6.1.1.4'
Pu Pu -9.4100 4.3056 'International Tables Vol C Tables 4.2.6.8 and 6.1.1.4'

loop_
_geom_angle_atom_site_label_1
_geom_angle_atom_site_label_2
_geom_angle_atom_site_label_3
_geom_angle_site_symmetry_1
_geom_angle_site_symmetry_3
_geom_angle
_geom_angle_publ_flag
O1 Pu1 O2 . . 91.50(7) ?
O1 Pu1 O3 . . 178.24(8) ?
O1 Pu1 O4 . . 89.58(7) ?
O1 Pu1 O5 . . 93.39(7) ?
O1 Pu1 O6 . . 87.62(7) ?
O2 Pu1 O3 . . 88.68(7) ?
O2 Pu1 O4 . . 178.79(8) ?
O2 Pu1 O5 . . 93.42(7) ?
O2 Pu1 O6 . . 87.49(8) ?
O3 Pu1 O4 . . 90.23(7) ?
O3 Pu1 O5 . . 88.35(7) ?
O3 Pu1 O6 . . 90.63(7) ?
O4 Pu1 O5 . . 87.07(8) ?
O4 Pu1 O6 . . 92.01(7) ?
O5 Pu1 O6 . . 178.62(7) ?
O5 Na1 O5 2_666 . 88.49(7) ?
O5 Na1 O1 2_666 1_455 166.70(7) ?
O5 Na1 O1 . 1_455 104.81(7) ?
O5 Na1 O4 2_666 2_666 74.91(7) ?
O5 Na1 O4 . 2_666 93.27(7) ?
O1 Na1 O4 1_455 2_666 103.77(7) ?
O5 Na1 O3 2_666 . 93.69(7) ?
O5 Na1 O3 . . 74.79(6) ?
O1 Na1 O3 1_455 . 89.93(7) ?
O4 Na1 O3 2_666 . 163.89(7) ?
O5 Na1 O4 2_666 1_455 101.20(7) ?
O5 Na1 O4 . 1_455 170.09(8) ?
O1 Na1 O4 1_455 1_455 65.51(6) ?
O4 Na1 O4 2_666 1_455 91.29(7) ?
O3 Na1 O4 . 1_455 102.23(7) ?
O8 Na2 O2 2_655 1_655 106.36(7) ?
O8 Na2 O1 2_655 . 99.93(8) ?
O2 Na2 O1 1_655 . 106.13(7) ?
O8 Na2 O3 2_655 1_655 169.47(8) ?
O2 Na2 O3 1_655 1_655 65.82(6) ?
O1 Na2 O3 . 1_655 89.32(7) ?
O8 Na2 O6 2_655 . 89.68(7) ?
O2 Na2 O6 1_655 . 163.64(8) ?
O1 Na2 O6 . . 73.37(6) ?
O3 Na2 O6 1_655 . 97.86(7) ?
O8 Na2 O6 2_655 2_765 81.32(8) ?
O2 Na2 O6 1_655 2_765 87.78(7) ?
O1 Na2 O6 . 2_765 164.86(7) ?
O3 Na2 O6 1_655 2_765 91.08(7) ?
O6 Na2 O6 . 2_765 91.60(7) ?
O8 Na3 O9 1_565 . 90.06(7) ?
O8 Na3 O2 1_565 2_665 99.22(7) ?
O9 Na3 O2 . 2_665 108.73(7) ?
O8 Na3 O6 1_565 . 170.25(9) ?
O9 Na3 O6 . . 90.17(7) ?
O2 Na3 O6 2_665 . 89.94(7) ?
O8 Na3 O6 1_565 2_665 90.27(7) ?
O9 Na3 O6 . 2_665 177.04(8) ?
O2 Na3 O6 2_665 2_665 74.11(7) ?
O6 Na3 O6 . 2_665 89.02(7) ?
O8 Na3 O3 1_565 . 94.71(7) ?
O9 Na3 O3 . . 85.98(7) ?
O2 Na3 O3 2_665 . 159.59(7) ?
O6 Na3 O3 . . 75.58(6) ?
O6 Na3 O3 2_665 . 91.07(7) ?
O9 Na4 O7 . 2_666 110.84(8) ?
O9 Na4 O7 . 1_565 98.80(7) ?
O7 Na4 O7 2_666 1_565 92.77(7) ?
O9 Na4 O3 . . 87.94(7) ?
O7 Na4 O3 2_666 . 160.69(8) ?
O7 Na4 O3 1_565 . 88.57(7) ?
O9 Na4 O5 . 2_666 160.74(7) ?
O7 Na4 O5 2_666 2_666 72.19(7) ?
O7 Na4 O5 1_565 2_666 100.05(7) ?
O3 Na4 O5 . 2_666 88.61(7) ?
O9 Na4 O4 . . 82.43(6) ?
O7 Na4 O4 2_666 . 115.77(7) ?
O7 Na4 O4 1_565 . 149.16(7) ?
O3 Na4 O4 . . 60.61(6) ?
O5 Na4 O4 2_666 . 79.37(6) ?

loop_
_geom_bond_atom_site_label_1
_geom_bond_atom_site_label_2
_geom_bond_site_symmetry_2
_geom_bond_distance
_geom_bond_publ_flag
Pu1 O1 . 1.8824(15) y
Pu1 O2 . 1.8805(18) y
Pu1 O3 . 1.9109(15) y
Pu1 O4 . 1.8811(19) y
Pu1 O5 . 2.2952(19) y
Pu1 O6 . 2.339(2) y
Na1 O5 2_666 2.345(2) ?
Na1 O5 . 2.360(2) ?
Na1 O1 1_455 2.370(2) ?
Na1 O4 2_666 2.410(2) ?
Na1 O3 . 2.484(2) ?
Na1 O4 1_455 2.5247(19) ?
Na2 O8 2_655 2.310(2) ?
Na2 O2 1_655 2.4174(18) ?
Na2 O1 . 2.422(2) ?
Na2 O3 1_655 2.459(2) ?
Na2 O6 . 2.5002(19) ?
Na2 O6 2_765 2.522(2) ?
Na3 O8 1_565 2.310(2) ?
Na3 O9 . 2.349(2) ?
Na3 O2 2_665 2.396(2) ?
Na3 O6 . 2.4501(19) ?
Na3 O6 2_665 2.477(2) ?
Na3 O3 . 2.505(2) ?
Na4 O9 . 2.316(2) ?
Na4 O7 2_666 2.357(2) ?
Na4 O7 1_565 2.3992(19) ?
Na4 O3 . 2.453(2) ?
Na4 O5 2_666 2.592(2) ?
Na4 O4 . 2.8319(19) ?

loop_
_geom_hbond_atom_site_label_D
_geom_hbond_atom_site_label_H
_geom_hbond_atom_site_label_A
_geom_hbond_site_symmetry_A
_geom_hbond_distance_DH
_geom_hbond_distance_HA
_geom_hbond_distance_DA
_geom_hbond_angle_DHA
_geom_hbond_publ_flag
O5 H5 O7 . 0.770(16) 2.177(18) 2.921(3) 163(3) y
O6 H6 O8 1_665 0.760(17) 2.59(3) 3.152(3) 132(3) y
O7 H7 O4 1_445 0.745(17) 2.281(18) 3.013(2) 167(3) y
O8 H8A O7 . 0.836(16) 1.770(17) 2.600(3) 172(3) y
O8 H8B O2 . 0.793(16) 2.076(17) 2.865(3) 174(3) y
O9 H9A O1 1_565 0.836(16) 1.938(16) 2.770(2) 174(3) y
O9 H9B O7 1_665 0.866(16) 1.812(16) 2.667(2) 169(3) y

loop_
_geom_torsion_atom_site_label_1
_geom_torsion_atom_site_label_2
_geom_torsion_atom_site_label_3
_geom_torsion_atom_site_label_4
_geom_torsion_site_symmetry_1
_geom_torsion_site_symmetry_2
_geom_torsion_site_symmetry_3
_geom_torsion_site_symmetry_4
_geom_torsion
_geom_torsion_publ_flag
H5 O5 O6 H6 . . . . -139(3) ?
